data_7012357
loop_
_publ_author_name
'Mark W. Glenny'
'Alexander J. Blake'
'Claire Wilson'
'Martin Schr\"oder'

_publ_section_title
;
 Anion effects in selective bifunctional metal salt extractants based
 on aza-thioether macrocycles: co-operative cation--anion binding?
;
_journal_issue 10
_journal_name_full 'Dalton Trans.'
_journal_page_first 1941
_journal_page_last 1951
_journal_paper_doi 10.1039/b210391p
_journal_year 2003
_chemical_formula_moiety 'C24 H46 N6 O5 S2, C H2 Cl2'
_chemical_formula_sum 'C25 H48 Cl2 N6 O5 S2'
_chemical_formula_weight 647.71
_chemical_name_systematic
; 
? 
;
_space_group_IT_number 2
_symmetry_cell_setting triclinic
_symmetry_space_group_name_Hall '-P 1'
_symmetry_space_group_name_H-M 'P -1'
_atom_sites_solution_hydrogens geom
_atom_sites_solution_primary direct
_atom_sites_solution_secondary 'difference Fourier'
_audit_creation_method SHELXL-97
_cell_angle_alpha 88.351(1)
_cell_angle_beta 84.537(1)
_cell_angle_gamma 72.061(1)
_cell_formula_units_Z 2
_cell_length_a 10.3080(7)
_cell_length_b 10.3129(7)
_cell_length_c 16.9116(11)
_cell_measurement_reflns_used 4754
_cell_measurement_temperature 150(2)
_cell_measurement_theta_max 28.39
_cell_measurement_theta_min 2.42
_cell_volume 1702.6(2)
_computing_cell_refinement 'Bruker SAINT version 6.01 (Bruker, 1999)'
_computing_data_collection 'Bruker SMART version 5.054 (Bruker, 1998)'
_computing_data_reduction 'Bruker SAINT; Bruker SHELXTL (Bruker, 1997)'
_computing_molecular_graphics 'Bruker SHELXTL'
_computing_publication_material 'SHELXL-97; PLATON (Spek, 2001)'
_computing_structure_refinement 'SHELXL-97 (Sheldrick, 1997)'
_computing_structure_solution 'SHELXS-97 (Sheldrick, 1990)'
_diffrn_ambient_temperature 150(2)
_diffrn_measured_fraction_theta_full 0.989
_diffrn_measured_fraction_theta_max 0.989
_diffrn_measurement_device_type 'Bruker SMART1000 CCD area detector'
_diffrn_measurement_method omega
_diffrn_radiation_monochromator graphite
_diffrn_radiation_source 'fine-focus sealed tube'
_diffrn_radiation_type MoK\a
_diffrn_radiation_wavelength 0.71073
_diffrn_reflns_av_R_equivalents 0.016
_diffrn_reflns_av_sigmaI/netI 0.015
_diffrn_reflns_limit_h_max 13
_diffrn_reflns_limit_h_min -13
_diffrn_reflns_limit_k_max 13
_diffrn_reflns_limit_k_min -13
_diffrn_reflns_limit_l_max 22
_diffrn_reflns_limit_l_min -22
_diffrn_reflns_number 17399
_diffrn_reflns_theta_full 26.00
_diffrn_reflns_theta_max 26.00
_diffrn_reflns_theta_min 2.08
_diffrn_standards_decay_% 0
_exptl_absorpt_coefficient_mu 0.354
_exptl_absorpt_correction_T_max 0.908
_exptl_absorpt_correction_T_min 0.684
_exptl_absorpt_correction_type multi-scan
_exptl_absorpt_process_details 'SADABS (Bruker, 1999)'
_exptl_crystal_colour colourless
_exptl_crystal_density_diffrn 1.263
_exptl_crystal_density_meas ?
_exptl_crystal_density_method .
_exptl_crystal_description block
_exptl_crystal_F_000 692
_exptl_crystal_size_max 0.44
_exptl_crystal_size_mid 0.42
_exptl_crystal_size_min 0.25
_refine_diff_density_max 1.46
_refine_diff_density_min -0.55
_refine_diff_density_rms 0.07
_refine_ls_extinction_method none
_refine_ls_goodness_of_fit_ref 1.052
_refine_ls_hydrogen_treatment 'riding model'
_refine_ls_matrix_type full
_refine_ls_number_parameters 369
_refine_ls_number_reflns 6625
_refine_ls_number_restraints 95
_refine_ls_restrained_S_all 1.048
_refine_ls_R_factor_all 0.0678
_refine_ls_R_factor_gt 0.0595
_refine_ls_shift/su_max 0.001
_refine_ls_shift/su_mean 0.000
_refine_ls_structure_factor_coef Fsqd
_refine_ls_weighting_details 'calc w=1/[\s^2^(Fo^2^)+(0.1041P)^2^+1.4976P] where P=(Fo^2^+2Fc^2^)/3'
_refine_ls_weighting_scheme calc
_refine_ls_wR_factor_gt 0.1715
_refine_ls_wR_factor_ref 0.1804
_reflns_number_gt 5620
_reflns_number_total 7793
_reflns_threshold_expression >2sigma(I)
_cod_data_source_file b210391p.txt
_cod_data_source_block S2N2TB
_cod_depositor_comments
;
The following automatic conversions were performed:
'_symmetry_cell_setting' value 'Triclinic' changed to 'triclinic'
according to '/home/saulius/struct/CIF-dictionaries/cif_core.dic'
dictionary named 'cif_core.dic' version 2.4.1 from 2010-06-29.

Automatic conversion script
Id: cif_fix_enum 1527 2010-12-29 10:47:43Z saulius 

The following automatic conversions were performed:

'_atom_sites_solution_primary' value 'direct methods' was changed to
'direct'.

'_atom_sites_solution_hydrogens' value 'geometrically placed' was
changed to 'geom'.

Automatic conversion script
Id: cif_fix_values 6452 2018-10-05 10:23:21Z andrius 
;
_cod_original_cell_volume 1702.6(3)
_cod_original_sg_symbol_H-M P-1
_cod_database_code 7012357

loop_
_symmetry_equiv_pos_as_xyz
'x, y, z'
'-x, -y, -z'

loop_
_atom_site_label
_atom_site_type_symbol
_atom_site_fract_x
_atom_site_fract_y
_atom_site_fract_z
_atom_site_U_iso_or_equiv
_atom_site_adp_type
_atom_site_occupancy
_atom_site_symmetry_multiplicity
_atom_site_calc_flag
_atom_site_refinement_flags
_atom_site_disorder_assembly
_atom_site_disorder_group
S1 S 0.70726(9) 0.57487(7) 0.39726(4) 0.0476(2) Uani 1 1 d U . .
N1 N 0.6780(2) 0.68143(19) 0.75856(11) 0.0277(4) Uani 1 1 d U . .
O1 O 0.7022(3) 0.8624(2) 0.47095(11) 0.0520(5) Uani 1 1 d U . .
C1 C 0.6811(3) 0.8191(2) 0.73676(14) 0.0325(5) Uani 1 1 d U . .
H1A H 0.7337 0.8503 0.7741 0.039 Uiso 1 1 calc R . .
H1B H 0.5867 0.8828 0.7406 0.039 Uiso 1 1 calc R . .
S2 S 0.75619(9) 0.99055(7) 0.63144(4) 0.0461(2) Uani 1 1 d U . .
O2 O 0.5081(2) 0.86010(18) 0.89027(12) 0.0464(5) Uani 1 1 d U . .
N2 N 0.7375(2) 0.4698(2) 0.63259(11) 0.0298(4) Uani 1 1 d U . .
C2 C 0.7470(3) 0.8201(3) 0.65262(15) 0.0397(6) Uani 1 1 d U . .
H2A H 0.6917 0.7947 0.6145 0.048 Uiso 1 1 calc R . .
H2B H 0.8400 0.7536 0.6476 0.048 Uiso 1 1 calc R . .
O3 O 0.3738(2) 0.61806(18) 1.05722(11) 0.0405(4) Uani 1 1 d U . .
N3 N 0.5064(2) 0.6606(2) 0.95114(11) 0.0291(4) Uani 1 1 d U . .
H3N H 0.5455 0.5719 0.9478 0.035 Uiso 1 1 calc R . .
C3 C 0.8435(4) 0.9678(4) 0.53233(19) 0.0597(9) Uani 1 1 d U . .
H3A H 0.8899 1.0386 0.5232 0.072 Uiso 1 1 calc R . .
H3B H 0.9155 0.8782 0.5301 0.072 Uiso 1 1 calc R . .
O4 O 1.0277(2) 0.21439(18) 0.70761(12) 0.0422(4) Uani 1 1 d U . .
N4 N 0.3399(2) 0.8379(2) 1.01931(11) 0.0285(4) Uani 1 1 d U . .
H4N H 0.3677 0.8919 0.9852 0.034 Uiso 1 1 calc R . .
C4 C 0.7549(5) 0.9744(3) 0.46531(18) 0.0632(10) Uani 1 1 d U . .
H4A H 0.6785 1.0608 0.4684 0.076 Uiso 1 1 calc R . .
H4B H 0.8097 0.9717 0.4137 0.076 Uiso 1 1 calc R . .
N5 N 0.9441(2) 0.4456(2) 0.72695(12) 0.0320(4) Uani 1 1 d U . .
H5N H 0.8790 0.5179 0.7130 0.038 Uiso 1 1 calc R . .
O5 O 1.0123(2) 0.58755(19) 0.80205(12) 0.0415(4) Uani 1 1 d U . .
C5 C 0.6253(4) 0.8601(3) 0.40583(19) 0.0552(8) Uani 1 1 d U . .
H5A H 0.6831 0.8564 0.3552 0.066 Uiso 1 1 calc R . .
H5B H 0.5459 0.9439 0.4059 0.066 Uiso 1 1 calc R . .
N6 N 1.1282(2) 0.3591(2) 0.80320(12) 0.0348(5) Uani 1 1 d U . .
H6N H 1.1309 0.2802 0.7834 0.042 Uiso 1 1 calc R . .
C6 C 0.5766(4) 0.7367(3) 0.41347(19) 0.0517(7) Uani 1 1 d U . .
H6A H 0.5077 0.7455 0.3751 0.062 Uiso 1 1 calc R . .
H6B H 0.5300 0.7365 0.4674 0.062 Uiso 1 1 calc R . .
C7 C 0.7767(3) 0.5396(3) 0.49322(15) 0.0379(6) Uani 1 1 d U . .
H7A H 0.8657 0.4665 0.4869 0.045 Uiso 1 1 calc R . .
H7B H 0.7937 0.6223 0.5122 0.045 Uiso 1 1 calc R . .
C8 C 0.6818(3) 0.4961(3) 0.55511(14) 0.0339(5) Uani 1 1 d U . .
H8A H 0.5924 0.5685 0.5609 0.041 Uiso 1 1 calc R . .
H8B H 0.6659 0.4125 0.5366 0.041 Uiso 1 1 calc R . .
C9 C 0.6279(3) 0.4900(3) 0.69815(14) 0.0326(5) Uani 1 1 d U . .
H9A H 0.6642 0.4332 0.7441 0.039 Uiso 1 1 calc R . .
H9B H 0.5524 0.4602 0.6809 0.039 Uiso 1 1 calc R . .
C10 C 0.5729(2) 0.6387(2) 0.72329(14) 0.0307(5) Uani 1 1 d U . .
H10A H 0.5432 0.6963 0.6765 0.037 Uiso 1 1 calc R . .
H10B H 0.4922 0.6516 0.7624 0.037 Uiso 1 1 calc R . .
C11 C 0.6815(3) 0.6528(2) 0.84336(13) 0.0312(5) Uani 1 1 d U . .
H11A H 0.7637 0.6695 0.8611 0.037 Uiso 1 1 calc R . .
H11B H 0.6916 0.5549 0.8518 0.037 Uiso 1 1 calc R . .
C12 C 0.5558(3) 0.7365(2) 0.89592(13) 0.0313(5) Uani 1 1 d U . .
C13 C 0.4013(2) 0.7052(2) 1.01274(13) 0.0286(5) Uani 1 1 d U . .
C14 C 0.2270(2) 0.9015(2) 1.08062(14) 0.0303(5) Uani 1 1 d U . .
C15 C 0.2772(3) 0.8724(3) 1.16342(15) 0.0411(6) Uani 1 1 d U . .
H15A H 0.3544 0.9078 1.1672 0.062 Uiso 1 1 calc R . .
H15B H 0.3067 0.7738 1.1728 0.062 Uiso 1 1 calc R . .
H15C H 0.2027 0.9170 1.2034 0.062 Uiso 1 1 calc R . .
C16 C 0.1878(3) 1.0539(3) 1.06388(16) 0.0407(6) Uani 1 1 d U . .
H16A H 0.1557 1.0719 1.0108 0.061 Uiso 1 1 calc R . .
H16B H 0.2679 1.0853 1.0666 0.061 Uiso 1 1 calc R . .
H16C H 0.1147 1.1026 1.1035 0.061 Uiso 1 1 calc R . .
C17 C 0.1067(3) 0.8480(3) 1.0724(2) 0.0471(7) Uani 1 1 d U . .
H17A H 0.0765 0.8679 1.0190 0.071 Uiso 1 1 calc R . .
H17B H 0.0311 0.8924 1.1119 0.071 Uiso 1 1 calc R . .
H17C H 0.1351 0.7493 1.0812 0.071 Uiso 1 1 calc R . .
C18 C 0.8403(3) 0.3370(3) 0.63577(15) 0.0359(5) Uani 1 1 d U . .
H18A H 0.8883 0.3144 0.5820 0.043 Uiso 1 1 calc R . .
H18B H 0.7932 0.2680 0.6499 0.043 Uiso 1 1 calc R . .
C19 C 0.9467(3) 0.3259(2) 0.69423(14) 0.0327(5) Uani 1 1 d U . .
C20 C 1.0320(2) 0.4700(3) 0.78070(14) 0.0323(5) Uani 1 1 d U . .
C21 C 1.2305(3) 0.3588(3) 0.85886(15) 0.0390(6) Uani 1 1 d U . .
C22 C 1.3183(3) 0.2101(4) 0.8642(2) 0.0550(8) Uani 1 1 d U . .
H22A H 1.3648 0.1788 0.8117 0.083 Uiso 1 1 calc R . .
H22B H 1.2598 0.1539 0.8821 0.083 Uiso 1 1 calc R . .
H22C H 1.3865 0.2021 0.9021 0.083 Uiso 1 1 calc R . .
C23 C 1.3174(3) 0.4480(4) 0.8272(2) 0.0557(8) Uani 1 1 d U . .
H23A H 1.2592 0.5428 0.8243 0.084 Uiso 1 1 calc R . .
H23B H 1.3603 0.4166 0.7740 0.084 Uiso 1 1 calc R . .
H23C H 1.3886 0.4418 0.8628 0.084 Uiso 1 1 calc R . .
C24 C 1.1575(3) 0.4086(4) 0.94016(17) 0.0533(8) Uani 1 1 d U . .
H24A H 1.1014 0.5040 0.9363 0.080 Uiso 1 1 calc R . .
H24B H 1.2255 0.4009 0.9782 0.080 Uiso 1 1 calc R . .
H24C H 1.0987 0.3528 0.9582 0.080 Uiso 1 1 calc R . .
C1A C 0.0948(4) 0.8616(4) 0.7414(2) 0.0996(10) Uani 0.80 1 d PDU A 1
Cl1A Cl 0.17190(17) 0.76342(12) 0.65409(9) 0.0814(4) Uani 0.80 1 d PDU A 1
Cl2A Cl 0.21262(11) 0.87964(13) 0.80683(11) 0.0888(5) Uani 0.80 1 d PDU A 1
Cl1' Cl 0.1101(3) 0.7662(3) 0.60451(17) 0.0297(5) Uiso 0.20 1 d PDU B 2
C1' C 0.2305(13) 0.794(5) 0.6664(14) 0.17(2) Uiso 0.20 1 d PDU B 2
Cl2' Cl 0.0948(4) 0.8616(4) 0.7414(2) 0.0996(10) Uani 0.20 1 d PDU B 2

loop_
_atom_site_aniso_label
_atom_site_aniso_U_11
_atom_site_aniso_U_22
_atom_site_aniso_U_33
_atom_site_aniso_U_23
_atom_site_aniso_U_13
_atom_site_aniso_U_12
S1 0.0696(5) 0.0405(4) 0.0293(3) -0.0045(3) -0.0069(3) -0.0110(3)
N1 0.0322(10) 0.0269(10) 0.0249(9) -0.0023(7) 0.0007(7) -0.0113(8)
O1 0.0888(16) 0.0426(11) 0.0319(10) 0.0005(8) 0.0000(10) -0.0325(11)
C1 0.0406(13) 0.0284(12) 0.0299(12) -0.0038(9) 0.0020(10) -0.0137(10)
S2 0.0735(5) 0.0381(4) 0.0355(4) -0.0043(3) 0.0064(3) -0.0330(4)
O2 0.0581(12) 0.0276(9) 0.0427(10) 0.0017(8) 0.0183(9) -0.0043(8)
N2 0.0325(10) 0.0290(10) 0.0284(10) -0.0034(8) -0.0024(8) -0.0098(8)
C2 0.0581(17) 0.0327(13) 0.0338(13) -0.0045(10) 0.0087(11) -0.0251(12)
O3 0.0473(11) 0.0263(9) 0.0420(10) -0.0016(7) 0.0153(8) -0.0082(8)
N3 0.0341(10) 0.0233(9) 0.0281(9) -0.0031(7) 0.0030(8) -0.0077(8)
C3 0.086(2) 0.0582(19) 0.0484(17) -0.0065(14) 0.0227(16) -0.0494(19)
O4 0.0421(10) 0.0294(9) 0.0500(11) -0.0022(8) -0.0072(8) -0.0022(8)
N4 0.0322(10) 0.0257(9) 0.0262(9) -0.0025(7) 0.0019(8) -0.0080(8)
C4 0.116(3) 0.0478(18) 0.0346(15) -0.0021(12) 0.0160(16) -0.044(2)
N5 0.0305(10) 0.0292(10) 0.0363(11) -0.0002(8) -0.0063(8) -0.0084(8)
O5 0.0444(11) 0.0370(10) 0.0471(11) -0.0024(8) -0.0112(8) -0.0164(8)
C5 0.084(2) 0.0407(16) 0.0396(15) 0.0037(12) -0.0090(15) -0.0158(15)
N6 0.0304(10) 0.0400(12) 0.0337(11) 0.0016(9) -0.0045(8) -0.0103(9)
C6 0.065(2) 0.0407(15) 0.0475(16) -0.0012(12) -0.0149(14) -0.0110(14)
C7 0.0404(14) 0.0415(14) 0.0325(12) -0.0032(10) -0.0030(10) -0.0136(11)
C8 0.0342(13) 0.0374(13) 0.0314(12) -0.0040(10) -0.0054(10) -0.0121(10)
C9 0.0365(13) 0.0333(12) 0.0313(12) -0.0020(9) 0.0015(10) -0.0170(10)
C10 0.0275(11) 0.0333(12) 0.0322(12) -0.0025(9) 0.0018(9) -0.0119(10)
C11 0.0356(13) 0.0278(11) 0.0267(11) -0.0017(9) 0.0023(9) -0.0060(10)
C12 0.0368(13) 0.0293(12) 0.0258(11) -0.0026(9) 0.0010(9) -0.0084(10)
C13 0.0295(11) 0.0276(11) 0.0279(11) -0.0046(9) -0.0001(9) -0.0080(9)
C14 0.0288(11) 0.0281(11) 0.0299(11) -0.0053(9) 0.0021(9) -0.0037(9)
C15 0.0495(16) 0.0380(14) 0.0290(12) -0.0051(10) 0.0015(11) -0.0043(12)
C16 0.0428(15) 0.0304(13) 0.0407(14) -0.0026(10) 0.0027(11) -0.0007(11)
C17 0.0316(13) 0.0477(16) 0.0606(18) -0.0105(13) 0.0046(12) -0.0119(12)
C18 0.0409(14) 0.0291(12) 0.0367(13) -0.0066(10) -0.0052(10) -0.0081(10)
C19 0.0326(12) 0.0312(12) 0.0327(12) -0.0016(9) 0.0005(9) -0.0082(10)
C20 0.0314(12) 0.0370(13) 0.0306(12) 0.0019(10) -0.0015(9) -0.0142(10)
C21 0.0322(13) 0.0553(16) 0.0293(12) 0.0038(11) -0.0035(10) -0.0132(12)
C22 0.0415(16) 0.064(2) 0.0509(17) 0.0025(15) -0.0134(13) -0.0018(14)
C23 0.0449(16) 0.085(2) 0.0491(17) 0.0122(16) -0.0128(13) -0.0353(17)
C24 0.0476(17) 0.075(2) 0.0313(14) -0.0008(13) -0.0013(12) -0.0098(15)
C1A 0.095(2) 0.088(2) 0.109(2) -0.0161(17) 0.0120(18) -0.0234(17)
Cl1A 0.0941(10) 0.0437(6) 0.0965(10) -0.0096(6) 0.0385(8) -0.0197(6)
Cl2A 0.0411(6) 0.0544(6) 0.1615(14) -0.0472(8) -0.0194(7) 0.0064(5)
Cl2' 0.095(2) 0.088(2) 0.109(2) -0.0161(17) 0.0120(18) -0.0234(17)

loop_
_atom_type_symbol
_atom_type_description
_atom_type_scat_dispersion_real
_atom_type_scat_dispersion_imag
_atom_type_scat_source
C C 0.0033 0.0016 'International Tables Vol C Tables 4.2.6.8 and 6.1.1.4'
H H 0.0000 0.0000 'International Tables Vol C Tables 4.2.6.8 and 6.1.1.4'
N N 0.0061 0.0033 'International Tables Vol C Tables 4.2.6.8 and 6.1.1.4'
O O 0.0106 0.0060 'International Tables Vol C Tables 4.2.6.8 and 6.1.1.4'
S S 0.1246 0.1234 'International Tables Vol C Tables 4.2.6.8 and 6.1.1.4'
Cl Cl 0.1484 0.1585 'International Tables Vol C Tables 4.2.6.8 and 6.1.1.4'

loop_
_geom_angle_atom_site_label_1
_geom_angle_atom_site_label_2
_geom_angle_atom_site_label_3
_geom_angle
_geom_angle_site_symmetry_1
_geom_angle_site_symmetry_3
_geom_angle_publ_flag
N1 C1 C2 110.82(19) . . ?
N1 C10 C9 110.28(19) . . ?
N1 C11 C12 115.3(2) . . ?
N2 C2 C1 111.09(19) . . ?
N2 C3 C4 112.3(2) . . ?
N2 C18 C19 115.1(2) . . ?
N3 C12 C11 113.6(2) . . ?
N3 C13 N4 117.3(2) . . ?
O1 C6 C5 108.6(2) . . ?
O1 C7 C8 109.4(3) . . ?
O2 C12 N3 123.6(2) . . ?
O2 C12 C11 122.7(2) . . ?
O3 C13 N3 118.0(2) . . ?
O3 C13 N4 124.7(2) . . ?
N4 C14 C15 110.08(19) . . ?
N4 C14 C16 105.3(2) . . ?
N4 C14 C17 109.6(2) . . ?
N5 C20 N6 115.1(2) . . ?
N5 C19 C18 115.3(2) . . ?
N6 C21 C22 105.3(2) . . ?
N6 C21 C23 110.4(2) . . ?
N6 C21 C24 109.5(2) . . ?
O4 C19 N5 125.0(2) . . ?
O4 C19 C18 119.7(2) . . ?
O5 C20 N5 118.1(2) . . ?
O5 C20 N6 126.8(2) . . ?
C3 N2 C2 111.64(19) . . y
C3 C4 S1 112.59(18) . . ?
C5 S1 C4 102.73(14) . . y
C6 C5 S1 115.8(3) . . ?
C7 O1 C6 111.1(2) . . y
C7 C8 S2 116.0(3) . . ?
C8 S2 C9 100.98(14) . . y
C10 N1 C1 114.80(19) . . y
C10 C9 S2 108.02(17) . . ?
C11 N1 C1 112.95(19) . . y
C11 N1 C10 113.99(18) . . ?
C12 N3 C13 128.7(2) . . ?
C13 N4 C14 124.1(2) . . ?
C16 C14 C15 109.9(2) . . ?
C16 C14 C17 110.8(2) . . ?
C17 C14 C15 111.1(2) . . ?
C18 N2 C2 112.4(2) . . y
C18 N2 C3 112.14(19) . . y
C19 N5 C20 128.9(2) . . ?
C20 N6 C21 125.0(2) . . ?
C23 C21 C22 110.8(3) . . ?
C23 C21 C24 110.8(3) . . ?
C24 C21 C22 109.9(2) . . ?
Cl2A C1A Cl1A 114.6(2) . . ?

loop_
_geom_bond_atom_site_label_1
_geom_bond_atom_site_label_2
_geom_bond_distance
_geom_bond_site_symmetry_2
_geom_bond_publ_flag
N1 C1 1.468(3) . y
N1 C10 1.466(3) . y
N1 C11 1.457(3) . y
N2 C2 1.476(3) . y
N2 C3 1.465(3) . y
N2 C18 1.454(3) . y
N3 C12 1.363(3) . ?
N3 C13 1.405(3) . ?
N4 C13 1.322(3) . ?
N4 C14 1.483(3) . ?
N5 C19 1.359(3) . ?
N5 C20 1.422(3) . ?
N6 C20 1.336(3) . ?
N6 C21 1.478(3) . ?
O1 C6 1.422(4) . y
O1 C7 1.417(4) . y
O2 C12 1.221(3) . ?
O3 C13 1.237(3) . ?
O4 C19 1.225(3) . ?
O5 C20 1.225(3) . ?
S1 C4 1.818(3) . y
S1 C5 1.802(3) . y
S2 C8 1.811(3) . y
S2 C9 1.813(3) . y
C1 C2 1.520(3) . ?
C3 C4 1.517(4) . ?
C5 C6 1.503(5) . ?
C7 C8 1.509(5) . ?
C9 C10 1.518(3) . ?
C11 C12 1.533(3) . ?
C14 C15 1.529(3) . ?
C14 C16 1.523(3) . ?
C14 C17 1.523(4) . ?
C18 C19 1.522(3) . ?
C21 C22 1.527(4) . ?
C21 C23 1.525(4) . ?
C21 C24 1.525(4) . ?
C1A Cl2A 1.772(4) . ?
C1A Cl1A 1.790(3) . ?
Cl1' C1' 1.788(9) . ?

loop_
_geom_hbond_atom_site_label_D
_geom_hbond_atom_site_label_H
_geom_hbond_atom_site_label_A
_geom_hbond_distance_DH
_geom_hbond_distance_HA
_geom_hbond_distance_DA
_geom_hbond_angle_DHA
_geom_hbond_site_symmetry_A
N3 H3N O3 0.88 1.88 2.759(3) 178.6 2_667
N4 H4N O2 0.88 2.02 2.705(3) 134.1 .
N5 H5N N2 0.88 2.25 2.728(3) 113.5 .
N5 H5N N1 0.88 2.31 3.068(3) 143.8 .
N6 H6N O4 0.88 2.00 2.706(3) 136.8 .

loop_
_geom_torsion_atom_site_label_1
_geom_torsion_atom_site_label_2
_geom_torsion_atom_site_label_3
_geom_torsion_atom_site_label_4
_geom_torsion
_geom_torsion_site_symmetry_1
_geom_torsion_site_symmetry_2
_geom_torsion_site_symmetry_3
_geom_torsion_site_symmetry_4
_geom_torsion_publ_flag
N1 C1 C2 N2 -66.2(3) . . . . y
N1 C11 C12 O2 -48.5(3) . . . . ?
N1 C11 C12 N3 134.0(2) . . . . ?
N2 C3 C4 S1 -179.15(17) . . . . y
N2 C18 C19 O4 171.7(2) . . . . ?
N2 C18 C19 N5 -9.3(3) . . . . ?
O1 C7 C8 S2 -66.1(4) . . . . y
S1 C5 C6 O1 -69.9(3) . . . . y
S2 C9 C10 N1 -176.93(18) . . . . y
C1 N1 C10 C9 -75.9(3) . . . . y
C1 N1 C11 C12 -67.7(3) . . . . ?
C2 N2 C3 C4 153.8(2) . . . . y
C2 N2 C18 C19 -80.3(3) . . . . ?
C3 N2 C2 C1 -85.4(2) . . . . y
C3 N2 C18 C19 153.0(2) . . . . ?
C4 S1 C5 C6 82.8(2) . . . . y
C5 S1 C4 C3 74.5(2) . . . . y
C6 O1 C7 C8 -176.2(3) . . . . y
C7 O1 C6 C5 177.9(3) . . . . y
C8 S2 C9 C10 177.4(2) . . . . y
C9 S2 C8 C7 82.4(3) . . . . y
C10 N1 C1 C2 140.5(2) . . . . y
C10 N1 C11 C12 65.7(3) . . . . ?
C11 N1 C1 C2 -86.5(2) . . . . ?
C11 N1 C10 C9 151.6(2) . . . . ?
C12 N3 C13 O3 -179.0(2) . . . . ?
C12 N3 C13 N4 0.3(4) . . . . ?
C13 N3 C12 O2 -3.6(4) . . . . ?
C13 N3 C12 C11 173.9(2) . . . . ?
C13 N4 C14 C16 -178.9(2) . . . . ?
C13 N4 C14 C17 -59.7(3) . . . . ?
C13 N4 C14 C15 62.7(3) . . . . ?
C14 N4 C13 O3 -1.0(4) . . . . ?
C14 N4 C13 N3 179.7(2) . . . . ?
C18 N2 C3 C4 -79.1(3) . . . . ?
C18 N2 C2 C1 147.6(2) . . . . ?
C19 N5 C20 O5 178.9(2) . . . . ?
C19 N5 C20 N6 -1.7(4) . . . . ?
C20 N5 C19 O4 1.4(4) . . . . ?
C20 N5 C19 C18 -177.5(2) . . . . ?
C20 N6 C21 C23 -59.2(3) . . . . ?
C20 N6 C21 C24 63.0(3) . . . . ?
C20 N6 C21 C22 -178.9(2) . . . . ?
C21 N6 C20 O5 -0.3(4) . . . . ?
C21 N6 C20 N5 -179.6(2) . . . . ?
